data_4079003
loop_
_publ_author_name
'Lense, Sheri'
'Ho, Ming-Hsun'
'Chen, Shentan'
'Jain, Avijita'
'Raugei, Simone'
'Linehan, John C.'
'Roberts, John A. S.'
'Appel, Aaron M.'
'Shaw, Wendy'

_publ_section_title
;
 Incorporating Amino Acid Esters into Catalysts for Hydrogen Oxidation:
 Steric and Electronic Effects and the Role of Water as a Base
;
_journal_issue 19
_journal_name_full Organometallics
_journal_page_first 6719
_journal_page_last 6731
_journal_paper_doi 10.1021/om300409y
_journal_volume 31
_journal_year 2012
_chemical_formula_moiety 'C72 H102 B2 F8 N6 Ni O9 P4'
_chemical_formula_sum 'C72 H102 B2 F8 N6 Ni O9 P4'
_chemical_formula_weight 1551.81
_space_group_IT_number 14
_symmetry_cell_setting monoclinic
_symmetry_space_group_name_Hall '-P 2ybc'
_symmetry_space_group_name_H-M 'P 1 21/c 1'
_atom_sites_solution_hydrogens geom
_atom_sites_solution_primary direct
_atom_sites_solution_secondary difmap
_audit_creation_method SHELXL-97
_cell_angle_alpha 90.00
_cell_angle_beta 109.805(3)
_cell_angle_gamma 90.00
_cell_formula_units_Z 4
_cell_length_a 22.1067(14)
_cell_length_b 15.5747(11)
_cell_length_c 22.9380(17)
_cell_measurement_reflns_used 9151
_cell_measurement_temperature 173(2)
_cell_measurement_theta_max 25.25
_cell_measurement_theta_min 2.23
_cell_volume 7430.5(9)
_computing_cell_refinement 'Bruker SAINT'
_computing_data_collection 'Bruker APEX2'
_computing_data_reduction 'Bruker SAINT'
_computing_molecular_graphics 'Bruker SHELXTL'
_computing_publication_material 'Bruker SHELXTL'
_computing_structure_refinement 'SHELXL-97 (Sheldrick, 2008)'
_computing_structure_solution 'SHELXS-97 (Sheldrick, 2008)'
_diffrn_ambient_temperature 173(2)
_diffrn_measured_fraction_theta_full 0.992
_diffrn_measured_fraction_theta_max 0.992
_diffrn_measurement_device_type 'Bruker APEX-II CCD'
_diffrn_measurement_method '\f and \w scans'
_diffrn_radiation_monochromator graphite
_diffrn_radiation_source 'fine-focus sealed tube'
_diffrn_radiation_type MoK\a
_diffrn_radiation_wavelength 0.71073
_diffrn_reflns_av_R_equivalents 0.1215
_diffrn_reflns_av_sigmaI/netI 0.0615
_diffrn_reflns_limit_h_max 30
_diffrn_reflns_limit_h_min -27
_diffrn_reflns_limit_k_max 21
_diffrn_reflns_limit_k_min -21
_diffrn_reflns_limit_l_max 31
_diffrn_reflns_limit_l_min -31
_diffrn_reflns_number 228677
_diffrn_reflns_theta_full 29.57
_diffrn_reflns_theta_max 29.57
_diffrn_reflns_theta_min 1.61
_exptl_absorpt_coefficient_mu 0.427
_exptl_absorpt_correction_T_max 0.9367
_exptl_absorpt_correction_T_min 0.8018
_exptl_absorpt_correction_type multi-scan
_exptl_absorpt_process_details sadabs
_exptl_crystal_colour red
_exptl_crystal_density_diffrn 1.387
_exptl_crystal_density_method 'not measured'
_exptl_crystal_description block
_exptl_crystal_F_000 3272
_exptl_crystal_size_max 0.54
_exptl_crystal_size_mid 0.23
_exptl_crystal_size_min 0.16
_refine_diff_density_max 1.901
_refine_diff_density_min -0.665
_refine_diff_density_rms 0.113
_refine_ls_extinction_method none
_refine_ls_goodness_of_fit_ref 1.096
_refine_ls_hydrogen_treatment constr
_refine_ls_matrix_type full
_refine_ls_number_parameters 929
_refine_ls_number_reflns 20681
_refine_ls_number_restraints 0
_refine_ls_restrained_S_all 1.096
_refine_ls_R_factor_all 0.1192
_refine_ls_R_factor_gt 0.0819
_refine_ls_shift/su_max 0.001
_refine_ls_shift/su_mean 0.000
_refine_ls_structure_factor_coef Fsqd
_refine_ls_weighting_details 'calc w=1/[\s^2^(Fo^2^)+(0.0840P)^2^+26.2664P] where P=(Fo^2^+2Fc^2^)/3'
_refine_ls_weighting_scheme calc
_refine_ls_wR_factor_gt 0.2073
_refine_ls_wR_factor_ref 0.2273
_reflns_number_gt 14310
_reflns_number_total 20681
_reflns_threshold_expression >2sigma(I)
_cod_data_source_file om300409y_si_009.cif
_cod_data_source_block sl93b1_3f
_cod_depositor_comments
;
The following automatic conversions were performed:

'_symmetry_cell_setting' value 'Monoclinic' changed to 'monoclinic'
according to the built-in table from CIF Core dictionary named
'cif_core.dic' version 2.4.1 from 2010-06-29.

Automatic conversion script
Id: cif_fix_values 1715 2011-07-08 13:25:40Z adriana 

The following automatic conversions were performed:

data name '_iucr_refine_instruction_details' was replaced with
'_iucr_refine_instructions_details' as specified in the replacement
file 'data/replacement-values/replacement_tags.lst'.

Automatic conversion script
Id: cif_correct_tags 9268 2022-04-12 08:56:07Z antanas 
;
_cod_original_sg_symbol_H-M P2(1)/c
_cod_database_code 4079003

loop_
_symmetry_equiv_pos_as_xyz
'x, y, z'
'-x, y+1/2, -z+1/2'
'-x, -y, -z'
'x, -y-1/2, z-1/2'

loop_
_atom_site_label
_atom_site_type_symbol
_atom_site_fract_x
_atom_site_fract_y
_atom_site_fract_z
_atom_site_U_iso_or_equiv
_atom_site_adp_type
_atom_site_occupancy
_atom_site_symmetry_multiplicity
_atom_site_calc_flag
_atom_site_refinement_flags
_atom_site_disorder_assembly
_atom_site_disorder_group
B1 B 0.4473(3) 0.5699(5) 0.3410(3) 0.0488(16) Uani 1 1 d . . .
B2 B 0.0995(3) 0.7668(5) 0.2331(3) 0.0475(15) Uani 1 1 d . . .
C1 C 0.10016(17) 0.5637(2) 0.49655(18) 0.0195(7) Uani 1 1 d . . .
H1A H 0.0688 0.5790 0.5159 0.023 Uiso 1 1 calc R . .
H1B H 0.0771 0.5464 0.4542 0.023 Uiso 1 1 calc R . .
C2 C 0.17803(18) 0.5173(2) 0.59409(17) 0.0194(7) Uani 1 1 d . . .
H2A H 0.1901 0.4660 0.6193 0.023 Uiso 1 1 calc R . .
H2B H 0.1517 0.5524 0.6110 0.023 Uiso 1 1 calc R . .
C3 C 0.09844(19) 0.4175(3) 0.5297(2) 0.0266(8) Uani 1 1 d . . .
H3A H 0.0709 0.4061 0.4875 0.032 Uiso 1 1 calc R . .
H3B H 0.0712 0.4305 0.5540 0.032 Uiso 1 1 calc R . .
C4 C 0.13790(19) 0.3386(3) 0.55581(19) 0.0238(8) Uani 1 1 d . . .
C5 C 0.1416(2) 0.3069(3) 0.6134(2) 0.0284(9) Uani 1 1 d . . .
H5A H 0.1169 0.3317 0.6346 0.034 Uiso 1 1 calc R . .
C6 C 0.1820(2) 0.2384(3) 0.6398(2) 0.0291(9) Uani 1 1 d . . .
H6A H 0.1836 0.2166 0.6781 0.035 Uiso 1 1 calc R . .
C7 C 0.21975(19) 0.2031(3) 0.6087(2) 0.0264(8) Uani 1 1 d . . .
C8 C 0.2155(2) 0.2325(3) 0.5511(2) 0.0297(9) Uani 1 1 d . . .
H8A H 0.2401 0.2073 0.5300 0.036 Uiso 1 1 calc R . .
C9 C 0.1744(2) 0.3000(3) 0.5243(2) 0.0296(9) Uani 1 1 d . . .
H9A H 0.1713 0.3195 0.4851 0.036 Uiso 1 1 calc R . .
C10 C 0.2689(2) 0.1343(3) 0.6375(2) 0.0334(10) Uani 1 1 d . . .
C11 C 0.3062(3) 0.0334(4) 0.7171(3) 0.0482(13) Uani 1 1 d . . .
H11A H 0.2955 0.0094 0.7510 0.072 Uiso 1 1 calc R . .
H11B H 0.3478 0.0600 0.7328 0.072 Uiso 1 1 calc R . .
H11C H 0.3068 -0.0113 0.6886 0.072 Uiso 1 1 calc R . .
C12 C 0.15346(17) 0.7199(2) 0.56686(17) 0.0190(7) Uani 1 1 d . . .
H12A H 0.1286 0.7721 0.5537 0.023 Uiso 1 1 calc R . .
H12B H 0.1336 0.6868 0.5913 0.023 Uiso 1 1 calc R . .
C13 C 0.25141(17) 0.6721(2) 0.64635(17) 0.0193(7) Uani 1 1 d . . .
H13A H 0.2287 0.6587 0.6748 0.023 Uiso 1 1 calc R . .
H13B H 0.2951 0.6885 0.6705 0.023 Uiso 1 1 calc R . .
C14 C 0.2216(2) 0.8212(3) 0.64379(19) 0.0242(8) Uani 1 1 d . . .
H14A H 0.2658 0.8330 0.6690 0.029 Uiso 1 1 calc R . .
H14B H 0.1975 0.8111 0.6714 0.029 Uiso 1 1 calc R . .
C15 C 0.1941(2) 0.8974(2) 0.60361(19) 0.0245(8) Uani 1 1 d . . .
C16 C 0.1351(2) 0.9323(3) 0.6003(2) 0.0286(9) Uani 1 1 d . . .
H16A H 0.1137 0.9114 0.6260 0.034 Uiso 1 1 calc R . .
C17 C 0.1078(2) 0.9984(3) 0.5589(2) 0.0319(9) Uani 1 1 d . . .
H17A H 0.0685 1.0218 0.5570 0.038 Uiso 1 1 calc R . .
C18 C 0.1396(2) 1.0292(3) 0.5203(2) 0.0265(8) Uani 1 1 d . . .
C19 C 0.1991(2) 0.9979(3) 0.5246(2) 0.0297(9) Uani 1 1 d . . .
H19A H 0.2210 1.0203 0.4998 0.036 Uiso 1 1 calc R . .
C20 C 0.2263(2) 0.9323(3) 0.5665(2) 0.0280(9) Uani 1 1 d . . .
H20A H 0.2668 0.9114 0.5698 0.034 Uiso 1 1 calc R . .
C21 C 0.1098(2) 1.0953(3) 0.4709(2) 0.0317(9) Uani 1 1 d . . .
C22 C 0.0261(3) 1.1931(4) 0.4309(3) 0.0544(16) Uani 1 1 d . . .
H22A H -0.0103 1.2165 0.4393 0.082 Uiso 1 1 calc R . .
H22B H 0.0119 1.1655 0.3911 0.082 Uiso 1 1 calc R . .
H22C H 0.0555 1.2385 0.4309 0.082 Uiso 1 1 calc R . .
C23 C 0.10398(18) 0.7257(2) 0.43249(17) 0.0201(7) Uani 1 1 d . . .
H23A H 0.1000 0.6966 0.3935 0.024 Uiso 1 1 calc R . .
C24 C 0.03630(18) 0.7430(3) 0.4336(2) 0.0261(8) Uani 1 1 d . . .
H24A H 0.0126 0.6894 0.4278 0.031 Uiso 1 1 calc R . .
H24B H 0.0391 0.7662 0.4737 0.031 Uiso 1 1 calc R . .
C25 C 0.0003(2) 0.8063(3) 0.3827(2) 0.0364(11) Uani 1 1 d . . .
H25A H -0.0053 0.7811 0.3425 0.044 Uiso 1 1 calc R . .
H25B H -0.0419 0.8173 0.3851 0.044 Uiso 1 1 calc R . .
C26 C 0.0368(2) 0.8902(3) 0.3891(2) 0.0379(11) Uani 1 1 d . . .
H26A H 0.0400 0.9173 0.4281 0.046 Uiso 1 1 calc R . .
H26B H 0.0134 0.9287 0.3558 0.046 Uiso 1 1 calc R . .
C27 C 0.1038(2) 0.8747(3) 0.3867(2) 0.0324(10) Uani 1 1 d . . .
H27A H 0.1003 0.8538 0.3458 0.039 Uiso 1 1 calc R . .
H27B H 0.1271 0.9287 0.3933 0.039 Uiso 1 1 calc R . .
C28 C 0.14152(19) 0.8102(3) 0.43507(19) 0.0236(8) Uani 1 1 d . . .
H28A H 0.1517 0.8355 0.4759 0.028 Uiso 1 1 calc R . .
H28B H 0.1817 0.7975 0.4286 0.028 Uiso 1 1 calc R . .
C29 C 0.31627(17) 0.5050(2) 0.64386(17) 0.0195(7) Uani 1 1 d . . .
H29A H 0.3577 0.5323 0.6491 0.023 Uiso 1 1 calc R . .
C30 C 0.31190(19) 0.4229(3) 0.60581(19) 0.0236(8) Uani 1 1 d . . .
H30A H 0.2695 0.3979 0.5965 0.028 Uiso 1 1 calc R . .
H30B H 0.3176 0.4373 0.5668 0.028 Uiso 1 1 calc R . .
C31 C 0.3628(2) 0.3571(3) 0.6404(2) 0.0319(9) Uani 1 1 d . . .
H31A H 0.3563 0.3044 0.6166 0.038 Uiso 1 1 calc R . .
H31B H 0.4052 0.3790 0.6449 0.038 Uiso 1 1 calc R . .
C32 C 0.3589(2) 0.3386(3) 0.7038(2) 0.0362(11) Uani 1 1 d . . .
H32A H 0.3929 0.2990 0.7256 0.043 Uiso 1 1 calc R . .
H32B H 0.3181 0.3114 0.6991 0.043 Uiso 1 1 calc R . .
C33 C 0.3653(2) 0.4201(3) 0.7419(2) 0.0362(11) Uani 1 1 d . . .
H33A H 0.4075 0.4450 0.7495 0.043 Uiso 1 1 calc R . .
H33B H 0.3613 0.4062 0.7817 0.043 Uiso 1 1 calc R . .
C34 C 0.3138(2) 0.4854(3) 0.70841(19) 0.0258(8) Uani 1 1 d . . .
H34A H 0.3203 0.5379 0.7324 0.031 Uiso 1 1 calc R . .
H34B H 0.2717 0.4628 0.7046 0.031 Uiso 1 1 calc R . .
C35 C 0.31181(19) 0.5177(3) 0.41026(18) 0.0215(7) Uani 1 1 d . . .
H35A H 0.2944 0.4716 0.3809 0.026 Uiso 1 1 calc R . .
H35B H 0.3415 0.5501 0.3958 0.026 Uiso 1 1 calc R . .
C36 C 0.39292(18) 0.5417(3) 0.51111(19) 0.0222(7) Uani 1 1 d . . .
H36A H 0.4265 0.5550 0.4942 0.027 Uiso 1 1 calc R . .
H36B H 0.4129 0.5168 0.5519 0.027 Uiso 1 1 calc R . .
C37 C 0.3862(2) 0.4049(3) 0.4637(2) 0.0283(9) Uani 1 1 d . . .
H37A H 0.4104 0.3827 0.5045 0.034 Uiso 1 1 calc R . .
H37B H 0.4168 0.4236 0.4444 0.034 Uiso 1 1 calc R . .
C38 C 0.3455(2) 0.3339(3) 0.4255(2) 0.0261(8) Uani 1 1 d . . .
C39 C 0.3150(3) 0.2748(3) 0.4513(2) 0.0365(10) Uani 1 1 d . . .
H39A H 0.3190 0.2792 0.4929 0.044 Uiso 1 1 calc R . .
C40 C 0.2789(3) 0.2096(3) 0.4155(2) 0.0377(11) Uani 1 1 d . . .
H40A H 0.2597 0.1689 0.4334 0.045 Uiso 1 1 calc R . .
C41 C 0.2709(2) 0.2045(3) 0.3526(2) 0.0328(10) Uani 1 1 d . . .
C42 C 0.3001(2) 0.2639(3) 0.3273(2) 0.0346(10) Uani 1 1 d . . .
H42A H 0.2943 0.2610 0.2853 0.041 Uiso 1 1 calc R . .
C43 C 0.3379(2) 0.3276(3) 0.3628(2) 0.0335(10) Uani 1 1 d . . .
H43A H 0.3583 0.3666 0.3450 0.040 Uiso 1 1 calc R . .
C44 C 0.2321(3) 0.1356(3) 0.3117(2) 0.0364(10) Uani 1 1 d . . .
C45 C 0.1940(3) -0.0061(4) 0.3052(3) 0.0545(16) Uani 1 1 d . . .
H45A H 0.1926 -0.0535 0.3315 0.082 Uiso 1 1 calc R . .
H45B H 0.2165 -0.0229 0.2779 0.082 Uiso 1 1 calc R . .
H45C H 0.1509 0.0107 0.2813 0.082 Uiso 1 1 calc R . .
C46 C 0.2572(2) 0.6854(2) 0.37096(18) 0.0224(7) Uani 1 1 d . . .
H46A H 0.2775 0.6694 0.3411 0.027 Uiso 1 1 calc R . .
H46B H 0.2159 0.7112 0.3485 0.027 Uiso 1 1 calc R . .
C47 C 0.35874(18) 0.7111(3) 0.45503(18) 0.0218(7) Uani 1 1 d . . .
H47A H 0.3883 0.7573 0.4740 0.026 Uiso 1 1 calc R . .
H47B H 0.3775 0.6781 0.4296 0.026 Uiso 1 1 calc R . .
C48 C 0.3098(2) 0.8181(3) 0.3762(2) 0.0308(9) Uani 1 1 d . . .
H48A H 0.2689 0.8363 0.3468 0.037 Uiso 1 1 calc R . .
H48B H 0.3352 0.7949 0.3527 0.037 Uiso 1 1 calc R . .
C49 C 0.3439(2) 0.8957(3) 0.4113(2) 0.0270(8) Uani 1 1 d . . .
C50 C 0.3883(2) 0.9373(3) 0.3904(2) 0.0374(11) Uani 1 1 d . . .
H50A H 0.3966 0.9165 0.3558 0.045 Uiso 1 1 calc R . .
C51 C 0.4199(3) 1.0091(4) 0.4204(3) 0.0457(13) Uani 1 1 d . . .
H51A H 0.4493 1.0366 0.4056 0.055 Uiso 1 1 calc R . .
C52 C 0.4090(2) 1.0409(3) 0.4717(2) 0.0353(10) Uani 1 1 d . . .
C53 C 0.3639(2) 1.0016(3) 0.4924(2) 0.0315(9) Uani 1 1 d . . .
H53A H 0.3553 1.0234 0.5265 0.038 Uiso 1 1 calc R . .
C54 C 0.3315(2) 0.9293(3) 0.4618(2) 0.0328(10) Uani 1 1 d . . .
H54A H 0.3010 0.9032 0.4756 0.039 Uiso 1 1 calc R . .
C55 C 0.4467(3) 1.1181(3) 0.5024(3) 0.0440(12) Uani 1 1 d . . .
C56 C 0.4719(3) 1.2153(4) 0.5840(3) 0.0529(15) Uani 1 1 d . . .
H56A H 0.4627 1.2264 0.6213 0.079 Uiso 1 1 calc R . .
H56B H 0.4588 1.2636 0.5567 0.079 Uiso 1 1 calc R . .
H56C H 0.5172 1.2059 0.5941 0.079 Uiso 1 1 calc R . .
C57 C 0.39970(17) 0.6925(3) 0.58977(18) 0.0203(7) Uani 1 1 d . . .
H57A H 0.3971 0.6574 0.6243 0.024 Uiso 1 1 calc R . .
C58 C 0.47096(19) 0.6995(3) 0.5961(2) 0.0264(8) Uani 1 1 d . . .
H58A H 0.4891 0.6426 0.5973 0.032 Uiso 1 1 calc R . .
H58B H 0.4750 0.7296 0.5606 0.032 Uiso 1 1 calc R . .
C59 C 0.5077(2) 0.7480(4) 0.6554(2) 0.0382(11) Uani 1 1 d . . .
H59A H 0.5517 0.7564 0.6570 0.046 Uiso 1 1 calc R . .
H59B H 0.5087 0.7132 0.6908 0.046 Uiso 1 1 calc R . .
C60 C 0.4783(2) 0.8351(3) 0.6603(3) 0.0407(12) Uani 1 1 d . . .
H60A H 0.4813 0.8725 0.6276 0.049 Uiso 1 1 calc R . .
H60B H 0.5022 0.8614 0.6998 0.049 Uiso 1 1 calc R . .
C61 C 0.4078(2) 0.8248(3) 0.6550(2) 0.0334(10) Uani 1 1 d . . .
H61A H 0.4051 0.7911 0.6896 0.040 Uiso 1 1 calc R . .
H61B H 0.3892 0.8808 0.6566 0.040 Uiso 1 1 calc R . .
C62 C 0.37003(19) 0.7801(3) 0.5941(2) 0.0251(8) Uani 1 1 d . . .
H62A H 0.3703 0.8157 0.5595 0.030 Uiso 1 1 calc R . .
H62B H 0.3257 0.7726 0.5917 0.030 Uiso 1 1 calc R . .
C63 C 0.17324(18) 0.5353(3) 0.35801(17) 0.0213(7) Uani 1 1 d . . .
H63A H 0.1356 0.5706 0.3550 0.026 Uiso 1 1 calc R . .
C64 C 0.1652(2) 0.4482(3) 0.38624(19) 0.0245(8) Uani 1 1 d . . .
H64A H 0.2034 0.4136 0.3924 0.029 Uiso 1 1 calc R . .
H64B H 0.1606 0.4575 0.4264 0.029 Uiso 1 1 calc R . .
C65 C 0.1063(2) 0.4001(3) 0.3441(2) 0.0366(11) Uani 1 1 d . . .
H65A H 0.1039 0.3441 0.3617 0.044 Uiso 1 1 calc R . .
H65B H 0.0677 0.4316 0.3417 0.044 Uiso 1 1 calc R . .
C66 C 0.1096(3) 0.3893(3) 0.2797(2) 0.0437(12) Uani 1 1 d . . .
H66A H 0.0711 0.3604 0.2536 0.052 Uiso 1 1 calc R . .
H66B H 0.1463 0.3537 0.2818 0.052 Uiso 1 1 calc R . .
C67 C 0.1158(2) 0.4762(3) 0.2513(2) 0.0373(11) Uani 1 1 d . . .
H67A H 0.0778 0.5104 0.2466 0.045 Uiso 1 1 calc R . .
H67B H 0.1189 0.4675 0.2105 0.045 Uiso 1 1 calc R . .
C68 C 0.1755(2) 0.5237(3) 0.29252(19) 0.0281(9) Uani 1 1 d . . .
H68A H 0.1780 0.5795 0.2747 0.034 Uiso 1 1 calc R . .
H68B H 0.2137 0.4915 0.2945 0.034 Uiso 1 1 calc R . .
C1S C 0.4703(3) 0.6088(4) 0.7733(3) 0.0491(14) Uani 1 1 d . . .
C2S C 0.5333(3) 0.5687(5) 0.7988(4) 0.071(2) Uani 1 1 d . . .
H2S1 H 0.5370 0.5407 0.8371 0.107 Uiso 1 1 calc R . .
H2S2 H 0.5661 0.6118 0.8061 0.107 Uiso 1 1 calc R . .
H2S3 H 0.5385 0.5271 0.7699 0.107 Uiso 1 1 calc R . .
C3S C 0.0332(3) 0.3933(4) 0.7158(3) 0.0503(14) Uani 1 1 d . . .
C4S C 0.0525(4) 0.3511(6) 0.7761(3) 0.078(2) Uani 1 1 d . . .
H4S1 H 0.0912 0.3188 0.7822 0.117 Uiso 1 1 calc R . .
H4S2 H 0.0190 0.3131 0.7778 0.117 Uiso 1 1 calc R . .
H4S3 H 0.0602 0.3936 0.8081 0.117 Uiso 1 1 calc R . .
F1 F 0.3844(2) 0.6065(4) 0.3179(3) 0.0960(16) Uani 1 1 d . A .
F2 F 0.4743(2) 0.5912(3) 0.40255(18) 0.0758(12) Uani 1 1 d . A .
F3 F 0.4732(9) 0.6250(11) 0.3127(9) 0.082(6) Uiso 0.37 1 d P A 1
F3A F 0.4794(4) 0.5902(6) 0.3032(4) 0.069(2) Uani 0.63 1 d P A 2
F4 F 0.4336(3) 0.4848(3) 0.3372(2) 0.0983(16) Uani 1 1 d . A .
F5 F 0.15744(18) 0.8094(3) 0.2508(2) 0.0725(12) Uani 1 1 d . B .
F6 F 0.0998(2) 0.7127(3) 0.2827(2) 0.0715(11) Uani 1 1 d . B .
F7 F 0.0486(2) 0.8205(3) 0.2238(2) 0.0810(14) Uani 1 1 d . B .
F8 F 0.0890(6) 0.7377(8) 0.1771(6) 0.068(4) Uiso 0.45 1 d P B 1
F8A F 0.0956(4) 0.7024(6) 0.1895(4) 0.058(2) Uani 0.55 1 d P B 2
N1 N 0.13986(15) 0.4924(2) 0.53037(14) 0.0182(6) Uani 1 1 d . . .
N2 N 0.21930(14) 0.7427(2) 0.60576(14) 0.0178(6) Uani 1 1 d . . .
N3 N 0.34765(15) 0.4799(2) 0.47062(15) 0.0212(6) Uani 1 1 d . . .
N4 N 0.29780(16) 0.7487(2) 0.41469(15) 0.0213(6) Uani 1 1 d . . .
N1S N 0.4213(3) 0.6395(4) 0.7540(3) 0.0576(13) Uani 1 1 d . . .
N2S N 0.0192(3) 0.4256(4) 0.6695(3) 0.0671(16) Uani 1 1 d . . .
Ni1 Ni 0.24905(2) 0.61665(3) 0.50553(2) 0.01523(11) Uani 1 1 d . . .
O1 O 0.31277(17) 0.1174(2) 0.62045(19) 0.0430(8) Uani 1 1 d . . .
O2 O 0.25859(17) 0.0971(2) 0.68567(17) 0.0388(8) Uani 1 1 d . . .
O3 O 0.12990(18) 1.1118(2) 0.43006(17) 0.0426(8) Uani 1 1 d . . .
O4 O 0.05788(17) 1.1314(2) 0.47793(17) 0.0403(8) Uani 1 1 d . . .
O5 O 0.2095(2) 0.1410(3) 0.25682(19) 0.0621(12) Uani 1 1 d . . .
O6 O 0.2274(2) 0.0663(2) 0.34340(19) 0.0474(9) Uani 1 1 d . . .
O7 O 0.4835(3) 1.1548(3) 0.4824(2) 0.0781(17) Uani 1 1 d . . .
O8 O 0.43736(18) 1.1401(2) 0.55413(18) 0.0419(8) Uani 1 1 d . . .
O1S O 0.0350(3) 0.9099(4) 0.1103(3) 0.0833(17) Uani 1 1 d . . .
P1 P 0.15090(4) 0.65633(6) 0.49680(4) 0.01621(18) Uani 1 1 d . . .
P2 P 0.25235(4) 0.57830(6) 0.59896(4) 0.01573(18) Uani 1 1 d . . .
P3 P 0.35055(4) 0.64011(6) 0.51758(4) 0.01750(19) Uani 1 1 d . . .
P4 P 0.24461(4) 0.58971(6) 0.41068(4) 0.01704(18) Uani 1 1 d . . .

loop_
_atom_site_aniso_label
_atom_site_aniso_U_11
_atom_site_aniso_U_22
_atom_site_aniso_U_33
_atom_site_aniso_U_23
_atom_site_aniso_U_13
_atom_site_aniso_U_12
B1 0.050(4) 0.055(4) 0.045(3) -0.010(3) 0.020(3) -0.021(3)
B2 0.033(3) 0.067(4) 0.043(3) -0.012(3) 0.013(3) 0.002(3)
C1 0.0152(16) 0.0179(17) 0.0224(17) 0.0009(13) 0.0023(13) -0.0015(13)
C2 0.0205(17) 0.0177(17) 0.0201(17) 0.0010(13) 0.0071(14) -0.0033(13)
C3 0.0217(18) 0.0204(19) 0.032(2) 0.0014(16) 0.0021(16) -0.0066(15)
C4 0.0205(18) 0.0199(18) 0.0258(19) 0.0013(15) 0.0010(15) -0.0075(14)
C5 0.025(2) 0.025(2) 0.034(2) -0.0004(17) 0.0089(17) -0.0018(16)
C6 0.030(2) 0.026(2) 0.028(2) 0.0063(16) 0.0062(17) -0.0009(17)
C7 0.0229(19) 0.0179(18) 0.035(2) -0.0027(16) 0.0049(16) -0.0042(15)
C8 0.037(2) 0.0201(19) 0.036(2) -0.0051(17) 0.0176(19) -0.0037(17)
C9 0.035(2) 0.024(2) 0.030(2) 0.0013(16) 0.0113(18) -0.0058(17)
C10 0.037(2) 0.021(2) 0.040(2) -0.0067(18) 0.010(2) -0.0064(18)
C11 0.050(3) 0.046(3) 0.048(3) 0.012(2) 0.015(3) 0.020(3)
C12 0.0167(16) 0.0195(17) 0.0198(17) -0.0029(13) 0.0050(13) 0.0012(13)
C13 0.0172(16) 0.0202(17) 0.0181(16) 0.0017(13) 0.0027(13) -0.0018(13)
C14 0.0268(19) 0.0210(18) 0.0238(18) -0.0043(15) 0.0070(15) -0.0004(15)
C15 0.029(2) 0.0165(17) 0.0244(19) -0.0049(14) 0.0047(16) -0.0006(15)
C16 0.031(2) 0.023(2) 0.034(2) -0.0031(17) 0.0148(18) 0.0005(16)
C17 0.034(2) 0.023(2) 0.037(2) -0.0009(18) 0.0096(19) 0.0072(17)
C18 0.031(2) 0.0191(18) 0.026(2) -0.0042(15) 0.0062(16) -0.0016(16)
C19 0.033(2) 0.0212(19) 0.037(2) -0.0013(17) 0.0140(19) -0.0051(17)
C20 0.027(2) 0.0209(19) 0.034(2) -0.0031(16) 0.0074(17) 0.0001(16)
C21 0.030(2) 0.028(2) 0.033(2) -0.0021(18) 0.0056(18) -0.0024(17)
C22 0.047(3) 0.070(4) 0.047(3) 0.027(3) 0.016(3) 0.027(3)
C23 0.0219(17) 0.0172(17) 0.0194(17) 0.0017(13) 0.0048(14) 0.0041(14)
C24 0.0176(17) 0.026(2) 0.030(2) 0.0048(16) 0.0025(15) 0.0014(15)
C25 0.029(2) 0.026(2) 0.039(2) 0.0051(19) -0.0077(19) 0.0048(18)
C26 0.040(3) 0.023(2) 0.039(3) 0.0042(19) -0.001(2) 0.0046(19)
C27 0.048(3) 0.020(2) 0.027(2) 0.0031(16) 0.0104(19) -0.0029(18)
C28 0.0235(18) 0.0200(18) 0.029(2) 0.0028(15) 0.0107(16) -0.0008(15)
C29 0.0150(16) 0.0185(17) 0.0209(17) 0.0026(13) 0.0006(13) 0.0018(13)
C30 0.0240(19) 0.0211(18) 0.0248(19) 0.0009(15) 0.0073(15) 0.0023(15)
C31 0.024(2) 0.023(2) 0.045(3) -0.0005(18) 0.0063(18) 0.0047(16)
C32 0.038(2) 0.024(2) 0.034(2) 0.0065(18) -0.0051(19) 0.0041(18)
C33 0.038(2) 0.028(2) 0.030(2) 0.0076(18) -0.0046(19) 0.0053(19)
C34 0.0246(19) 0.026(2) 0.0219(18) 0.0046(15) 0.0023(15) 0.0018(16)
C35 0.0235(18) 0.0208(18) 0.0217(17) -0.0010(14) 0.0095(15) 0.0041(14)
C36 0.0166(17) 0.0208(18) 0.0278(19) 0.0013(15) 0.0057(14) 0.0027(14)
C37 0.025(2) 0.023(2) 0.036(2) -0.0026(17) 0.0101(17) 0.0076(16)
C38 0.0248(19) 0.0193(18) 0.033(2) -0.0023(16) 0.0083(16) 0.0091(15)
C39 0.050(3) 0.036(3) 0.026(2) -0.0038(18) 0.016(2) -0.006(2)
C40 0.056(3) 0.027(2) 0.035(2) -0.0042(18) 0.022(2) -0.009(2)
C41 0.036(2) 0.028(2) 0.035(2) -0.0008(18) 0.0130(19) 0.0057(18)
C42 0.049(3) 0.030(2) 0.028(2) -0.0036(18) 0.017(2) 0.003(2)
C43 0.044(3) 0.028(2) 0.033(2) -0.0001(18) 0.020(2) 0.0029(19)
C44 0.047(3) 0.029(2) 0.037(2) -0.0031(19) 0.019(2) 0.001(2)
C45 0.059(4) 0.033(3) 0.077(4) -0.016(3) 0.031(3) -0.018(3)
C46 0.0278(19) 0.0187(18) 0.0200(17) 0.0020(14) 0.0071(15) -0.0003(15)
C47 0.0204(17) 0.0231(19) 0.0238(18) 0.0013(14) 0.0101(15) -0.0033(14)
C48 0.041(2) 0.024(2) 0.026(2) 0.0061(16) 0.0111(18) -0.0069(18)
C49 0.032(2) 0.0203(19) 0.029(2) 0.0072(16) 0.0105(17) -0.0016(16)
C50 0.043(3) 0.040(3) 0.037(2) 0.000(2) 0.024(2) -0.006(2)
C51 0.059(3) 0.043(3) 0.043(3) -0.002(2) 0.029(3) -0.021(3)
C52 0.043(3) 0.023(2) 0.040(3) 0.0060(18) 0.012(2) -0.0055(19)
C53 0.038(2) 0.025(2) 0.036(2) 0.0021(17) 0.018(2) 0.0008(18)
C54 0.034(2) 0.030(2) 0.038(2) 0.0037(19) 0.017(2) -0.0049(18)
C55 0.056(3) 0.033(3) 0.043(3) 0.008(2) 0.017(2) -0.008(2)
C56 0.056(3) 0.029(3) 0.063(4) -0.010(2) 0.006(3) 0.000(2)
C57 0.0167(16) 0.0230(18) 0.0206(17) -0.0018(14) 0.0055(14) -0.0045(14)
C58 0.0187(18) 0.029(2) 0.031(2) -0.0032(17) 0.0071(15) -0.0035(15)
C59 0.019(2) 0.053(3) 0.040(3) -0.013(2) 0.0059(18) -0.011(2)
C60 0.029(2) 0.043(3) 0.051(3) -0.021(2) 0.014(2) -0.018(2)
C61 0.028(2) 0.035(2) 0.037(2) -0.0139(19) 0.0108(18) -0.0062(18)
C62 0.0204(18) 0.025(2) 0.030(2) -0.0049(16) 0.0076(15) -0.0036(15)
C63 0.0192(17) 0.0229(18) 0.0188(17) -0.0016(14) 0.0026(14) 0.0017(14)
C64 0.0264(19) 0.0232(19) 0.0244(19) -0.0030(15) 0.0093(16) -0.0065(15)
C65 0.035(2) 0.036(3) 0.035(2) -0.0056(19) 0.0071(19) -0.017(2)
C66 0.049(3) 0.038(3) 0.036(3) -0.013(2) 0.004(2) -0.016(2)
C67 0.042(3) 0.039(3) 0.023(2) -0.0053(18) 0.0015(19) -0.009(2)
C68 0.034(2) 0.027(2) 0.0208(18) -0.0010(15) 0.0057(16) -0.0029(17)
C1S 0.048(3) 0.062(4) 0.034(3) -0.004(3) 0.009(2) -0.017(3)
C2S 0.055(4) 0.086(6) 0.067(5) -0.013(4) 0.012(3) 0.007(4)
C3S 0.052(3) 0.047(3) 0.052(3) -0.009(3) 0.017(3) -0.004(3)
C4S 0.072(5) 0.099(6) 0.056(4) 0.009(4) 0.011(4) -0.029(4)
F1 0.070(3) 0.125(4) 0.098(4) 0.024(3) 0.036(3) 0.014(3)
F2 0.083(3) 0.085(3) 0.049(2) -0.025(2) 0.010(2) -0.027(2)
F3A 0.059(4) 0.099(7) 0.068(5) -0.006(4) 0.047(4) -0.012(4)
F4 0.133(4) 0.063(3) 0.084(3) -0.022(3) 0.019(3) -0.030(3)
F5 0.054(2) 0.079(3) 0.076(3) -0.014(2) 0.012(2) -0.022(2)
F6 0.074(3) 0.068(3) 0.069(3) 0.013(2) 0.018(2) 0.006(2)
F7 0.067(3) 0.093(3) 0.087(3) 0.037(3) 0.030(2) 0.043(2)
F8A 0.051(4) 0.068(6) 0.046(4) -0.028(4) 0.003(3) 0.003(4)
N1 0.0190(14) 0.0148(14) 0.0185(14) 0.0009(11) 0.0033(12) -0.0034(11)
N2 0.0171(14) 0.0151(14) 0.0186(14) -0.0014(11) 0.0028(11) 0.0015(11)
N3 0.0194(15) 0.0194(15) 0.0240(16) -0.0014(12) 0.0066(13) 0.0025(12)
N4 0.0239(16) 0.0170(15) 0.0222(15) 0.0027(12) 0.0068(13) -0.0020(12)
N1S 0.049(3) 0.061(3) 0.057(3) 0.004(3) 0.010(2) -0.012(3)
N2S 0.083(4) 0.055(3) 0.062(4) -0.003(3) 0.022(3) 0.007(3)
Ni1 0.0130(2) 0.0162(2) 0.0157(2) -0.00031(16) 0.00389(16) -0.00047(16)
O1 0.0349(18) 0.041(2) 0.056(2) 0.0037(17) 0.0181(17) 0.0072(15)
O2 0.0368(18) 0.0351(18) 0.0422(19) 0.0069(15) 0.0103(15) 0.0119(15)
O3 0.047(2) 0.042(2) 0.041(2) 0.0097(16) 0.0171(17) 0.0084(17)
O4 0.0410(19) 0.0377(19) 0.0426(19) 0.0110(15) 0.0146(16) 0.0125(15)
O5 0.088(3) 0.048(2) 0.037(2) -0.0035(18) 0.004(2) -0.016(2)
O6 0.057(2) 0.036(2) 0.053(2) -0.0070(17) 0.0239(19) -0.0097(17)
O7 0.117(4) 0.062(3) 0.064(3) -0.011(2) 0.043(3) -0.059(3)
O8 0.047(2) 0.0251(17) 0.051(2) -0.0069(15) 0.0127(17) -0.0021(15)
O1S 0.075(3) 0.113(5) 0.068(3) 0.004(3) 0.033(3) 0.003(3)
P1 0.0139(4) 0.0164(4) 0.0171(4) 0.0000(3) 0.0037(3) 0.0001(3)
P2 0.0151(4) 0.0148(4) 0.0159(4) 0.0006(3) 0.0034(3) -0.0001(3)
P3 0.0143(4) 0.0174(4) 0.0204(4) -0.0007(3) 0.0052(3) -0.0014(3)
P4 0.0177(4) 0.0157(4) 0.0174(4) -0.0008(3) 0.0054(3) 0.0000(3)

loop_
_atom_type_symbol
_atom_type_description
_atom_type_scat_dispersion_real
_atom_type_scat_dispersion_imag
_atom_type_scat_source
C C 0.0033 0.0016 'International Tables Vol C Tables 4.2.6.8 and 6.1.1.4'
H H 0.0000 0.0000 'International Tables Vol C Tables 4.2.6.8 and 6.1.1.4'
N N 0.0061 0.0033 'International Tables Vol C Tables 4.2.6.8 and 6.1.1.4'
O O 0.0106 0.0060 'International Tables Vol C Tables 4.2.6.8 and 6.1.1.4'
P P 0.1023 0.0942 'International Tables Vol C Tables 4.2.6.8 and 6.1.1.4'
Ni Ni 0.3393 1.1124 'International Tables Vol C Tables 4.2.6.8 and 6.1.1.4'
B B 0.0013 0.0007 'International Tables Vol C Tables 4.2.6.8 and 6.1.1.4'
F F 0.0171 0.0103 'International Tables Vol C Tables 4.2.6.8 and 6.1.1.4'

loop_
_geom_angle_atom_site_label_1
_geom_angle_atom_site_label_2
_geom_angle_atom_site_label_3
_geom_angle
F3 B1 F3A 26.9(7)
F3 B1 F4 136.8(9)
F3A B1 F4 110.3(7)
F3 B1 F2 103.7(9)
F3A B1 F2 117.9(6)
F4 B1 F2 108.2(6)
F3 B1 F1 95.1(10)
F3A B1 F1 109.3(7)
F4 B1 F1 101.5(5)
F2 B1 F1 108.4(6)
F8 B2 F7 101.4(7)
F8 B2 F5 107.1(8)
F7 B2 F5 112.8(6)
F8 B2 F8A 25.9(6)
F7 B2 F8A 118.8(6)
F5 B2 F8A 112.5(6)
F8 B2 F6 122.3(8)
F7 B2 F6 105.7(5)
F5 B2 F6 107.4(5)
F8A B2 F6 97.5(7)
N1 C1 P1 109.9(2)
N1 C1 H1A 109.7
P1 C1 H1A 109.7
N1 C1 H1B 109.7
P1 C1 H1B 109.7
H1A C1 H1B 108.2
N1 C2 P2 113.0(2)
N1 C2 H2A 109.0
P2 C2 H2A 109.0
N1 C2 H2B 109.0
P2 C2 H2B 109.0
H2A C2 H2B 107.8
N1 C3 C4 111.5(3)
N1 C3 H3A 109.3
C4 C3 H3A 109.3
N1 C3 H3B 109.3
C4 C3 H3B 109.3
H3A C3 H3B 108.0
C5 C4 C9 119.0(4)
C5 C4 C3 120.5(4)
C9 C4 C3 120.4(4)
C4 C5 C6 120.6(4)
C4 C5 H5A 119.7
C6 C5 H5A 119.7
C7 C6 C5 119.4(4)
C7 C6 H6A 120.3
C5 C6 H6A 120.3
C8 C7 C6 120.5(4)
C8 C7 C10 117.6(4)
C6 C7 C10 121.8(4)
C7 C8 C9 120.0(4)
C7 C8 H8A 120.0
C9 C8 H8A 120.0
C4 C9 C8 120.3(4)
C4 C9 H9A 119.8
C8 C9 H9A 119.8
O1 C10 O2 124.2(5)
O1 C10 C7 124.0(5)
O2 C10 C7 111.7(4)
O2 C11 H11A 109.5
O2 C11 H11B 109.5
H11A C11 H11B 109.5
O2 C11 H11C 109.5
H11A C11 H11C 109.5
H11B C11 H11C 109.5
N2 C12 P1 112.6(2)
N2 C12 H12A 109.1
P1 C12 H12A 109.1
N2 C12 H12B 109.1
P1 C12 H12B 109.1
H12A C12 H12B 107.8
N2 C13 P2 108.9(2)
N2 C13 H13A 109.9
P2 C13 H13A 109.9
N2 C13 H13B 109.9
P2 C13 H13B 109.9
H13A C13 H13B 108.3
N2 C14 C15 111.2(3)
N2 C14 H14A 109.4
C15 C14 H14A 109.4
N2 C14 H14B 109.4
C15 C14 H14B 109.4
H14A C14 H14B 108.0
C20 C15 C16 118.6(4)
C20 C15 C14 120.0(4)
C16 C15 C14 121.4(4)
C15 C16 C17 120.5(4)
C15 C16 H16A 119.8
C17 C16 H16A 119.8
C18 C17 C16 119.6(4)
C18 C17 H17A 120.2
C16 C17 H17A 120.2
C19 C18 C17 120.7(4)
C19 C18 C21 117.3(4)
C17 C18 C21 121.9(4)
C18 C19 C20 119.2(4)
C18 C19 H19A 120.4
C20 C19 H19A 120.4
C15 C20 C19 121.2(4)
C15 C20 H20A 119.4
C19 C20 H20A 119.4
O3 C21 O4 124.5(4)
O3 C21 C18 123.7(4)
O4 C21 C18 111.8(4)
O4 C22 H22A 109.5
O4 C22 H22B 109.5
H22A C22 H22B 109.5
O4 C22 H22C 109.5
H22A C22 H22C 109.5
H22B C22 H22C 109.5
C24 C23 C28 111.5(3)
C24 C23 P1 112.2(3)
C28 C23 P1 108.7(3)
C24 C23 H23A 108.1
C28 C23 H23A 108.1
P1 C23 H23A 108.1
C25 C24 C23 111.0(4)
C25 C24 H24A 109.4
C23 C24 H24A 109.4
C25 C24 H24B 109.4
C23 C24 H24B 109.4
H24A C24 H24B 108.0
C26 C25 C24 111.2(4)
C26 C25 H25A 109.4
C24 C25 H25A 109.4
C26 C25 H25B 109.4
C24 C25 H25B 109.4
H25A C25 H25B 108.0
C25 C26 C27 110.6(4)
C25 C26 H26A 109.5
C27 C26 H26A 109.5
C25 C26 H26B 109.5
C27 C26 H26B 109.5
H26A C26 H26B 108.1
C28 C27 C26 112.2(4)
C28 C27 H27A 109.2
C26 C27 H27A 109.2
C28 C27 H27B 109.2
C26 C27 H27B 109.2
H27A C27 H27B 107.9
C27 C28 C23 112.4(3)
C27 C28 H28A 109.1
C23 C28 H28A 109.1
C27 C28 H28B 109.1
C23 C28 H28B 109.1
H28A C28 H28B 107.9
C34 C29 C30 111.6(3)
C34 C29 P2 113.1(3)
C30 C29 P2 108.1(3)
C34 C29 H29A 107.9
C30 C29 H29A 107.9
P2 C29 H29A 107.9
C31 C30 C29 111.7(3)
C31 C30 H30A 109.3
C29 C30 H30A 109.3
C31 C30 H30B 109.3
C29 C30 H30B 109.3
H30A C30 H30B 107.9
C32 C31 C30 110.8(4)
C32 C31 H31A 109.5
C30 C31 H31A 109.5
C32 C31 H31B 109.5
C30 C31 H31B 109.5
H31A C31 H31B 108.1
C31 C32 C33 111.6(4)
C31 C32 H32A 109.3
C33 C32 H32A 109.3
C31 C32 H32B 109.3
C33 C32 H32B 109.3
H32A C32 H32B 108.0
C32 C33 C34 111.0(4)
C32 C33 H33A 109.4
C34 C33 H33A 109.4
C32 C33 H33B 109.4
C34 C33 H33B 109.4
H33A C33 H33B 108.0
C33 C34 C29 110.8(4)
C33 C34 H34A 109.5
C29 C34 H34A 109.5
C33 C34 H34B 109.5
C29 C34 H34B 109.5
H34A C34 H34B 108.1
N3 C35 P4 114.4(3)
N3 C35 H35A 108.7
P4 C35 H35A 108.7
N3 C35 H35B 108.7
P4 C35 H35B 108.7
H35A C35 H35B 107.6
N3 C36 P3 110.0(2)
N3 C36 H36A 109.7
P3 C36 H36A 109.7
N3 C36 H36B 109.7
P3 C36 H36B 109.7
H36A C36 H36B 108.2
N3 C37 C38 112.8(3)
N3 C37 H37A 109.0
C38 C37 H37A 109.0
N3 C37 H37B 109.0
C38 C37 H37B 109.0
H37A C37 H37B 107.8
C39 C38 C43 119.1(4)
C39 C38 C37 121.3(4)
C43 C38 C37 119.5(4)
C40 C39 C38 120.2(4)
C40 C39 H39A 119.9
C38 C39 H39A 119.9
C39 C40 C41 120.1(5)
C39 C40 H40A 119.9
C41 C40 H40A 119.9
C42 C41 C40 119.3(5)
C42 C41 C44 118.2(4)
C40 C41 C44 122.5(4)
C41 C42 C43 121.2(4)
C41 C42 H42A 119.4
C43 C42 H42A 119.4
C42 C43 C38 120.0(4)
C42 C43 H43A 120.0
C38 C43 H43A 120.0
O5 C44 O6 123.7(5)
O5 C44 C41 124.2(5)
O6 C44 C41 112.1(4)
O6 C45 H45A 109.5
O6 C45 H45B 109.5
H45A C45 H45B 109.5
O6 C45 H45C 109.5
H45A C45 H45C 109.5
H45B C45 H45C 109.5
N4 C46 P4 111.7(3)
N4 C46 H46A 109.3
P4 C46 H46A 109.3
N4 C46 H46B 109.3
P4 C46 H46B 109.3
H46A C46 H46B 107.9
N4 C47 P3 114.3(3)
N4 C47 H47A 108.7
P3 C47 H47A 108.7
N4 C47 H47B 108.7
P3 C47 H47B 108.7
H47A C47 H47B 107.6
N4 C48 C49 115.3(4)
N4 C48 H48A 108.5
C49 C48 H48A 108.5
N4 C48 H48B 108.5
C49 C48 H48B 108.5
H48A C48 H48B 107.5
C54 C49 C50 118.5(4)
C54 C49 C48 123.1(4)
C50 C49 C48 118.3(4)
C51 C50 C49 120.4(5)
C51 C50 H50A 119.8
C49 C50 H50A 119.8
C52 C51 C50 121.0(5)
C52 C51 H51A 119.5
C50 C51 H51A 119.5
C51 C52 C53 119.5(5)
C51 C52 C55 117.6(5)
C53 C52 C55 122.9(5)
C52 C53 C54 119.5(4)
C52 C53 H53A 120.3
C54 C53 H53A 120.3
C49 C54 C53 121.0(4)
C49 C54 H54A 119.5
C53 C54 H54A 119.5
O7 C55 O8 123.5(5)
O7 C55 C52 122.8(5)
O8 C55 C52 113.7(4)
O8 C56 H56A 109.5
O8 C56 H56B 109.5
H56A C56 H56B 109.5
O8 C56 H56C 109.5
H56A C56 H56C 109.5
H56B C56 H56C 109.5
C62 C57 C58 112.2(3)
C62 C57 P3 108.6(3)
C58 C57 P3 113.1(3)
C62 C57 H57A 107.6
C58 C57 H57A 107.6
P3 C57 H57A 107.6
C59 C58 C57 109.8(3)
C59 C58 H58A 109.7
C57 C58 H58A 109.7
C59 C58 H58B 109.7
C57 C58 H58B 109.7
H58A C58 H58B 108.2
C58 C59 C60 113.3(4)
C58 C59 H59A 108.9
C60 C59 H59A 108.9
C58 C59 H59B 108.9
C60 C59 H59B 108.9
H59A C59 H59B 107.7
C59 C60 C61 110.4(4)
C59 C60 H60A 109.6
C61 C60 H60A 109.6
C59 C60 H60B 109.6
C61 C60 H60B 109.6
H60A C60 H60B 108.1
C62 C61 C60 110.3(4)
C62 C61 H61A 109.6
C60 C61 H61A 109.6
C62 C61 H61B 109.6
C60 C61 H61B 109.6
H61A C61 H61B 108.1
C61 C62 C57 110.5(3)
C61 C62 H62A 109.5
C57 C62 H62A 109.5
C61 C62 H62B 109.5
C57 C62 H62B 109.5
H62A C62 H62B 108.1
C68 C63 C64 110.8(3)
C68 C63 P4 113.2(3)
C64 C63 P4 109.0(3)
C68 C63 H63A 107.9
C64 C63 H63A 107.9
P4 C63 H63A 107.9
C65 C64 C63 111.2(4)
C65 C64 H64A 109.4
C63 C64 H64A 109.4
C65 C64 H64B 109.4
C63 C64 H64B 109.4
H64A C64 H64B 108.0
C66 C65 C64 111.0(4)
C66 C65 H65A 109.4
C64 C65 H65A 109.4
C66 C65 H65B 109.4
C64 C65 H65B 109.4
H65A C65 H65B 108.0
C65 C66 C67 111.1(4)
C65 C66 H66A 109.4
C67 C66 H66A 109.4
C65 C66 H66B 109.4
C67 C66 H66B 109.4
H66A C66 H66B 108.0
C66 C67 C68 110.3(4)
C66 C67 H67A 109.6
C68 C67 H67A 109.6
C66 C67 H67B 109.6
C68 C67 H67B 109.6
H67A C67 H67B 108.1
C67 C68 C63 110.9(4)
C67 C68 H68A 109.5
C63 C68 H68A 109.5
C67 C68 H68B 109.5
C63 C68 H68B 109.5
H68A C68 H68B 108.1
N1S C1S C2S 179.4(8)
C1S C2S H2S1 109.5
C1S C2S H2S2 109.5
H2S1 C2S H2S2 109.5
C1S C2S H2S3 109.5
H2S1 C2S H2S3 109.5
H2S2 C2S H2S3 109.5
N2S C3S C4S 179.1(8)
C3S C4S H4S1 109.5
C3S C4S H4S2 109.5
H4S1 C4S H4S2 109.5
C3S C4S H4S3 109.5
H4S1 C4S H4S3 109.5
H4S2 C4S H4S3 109.5
C1 N1 C2 111.5(3)
C1 N1 C3 109.6(3)
C2 N1 C3 111.3(3)
C13 N2 C12 111.9(3)
C13 N2 C14 109.3(3)
C12 N2 C14 112.5(3)
C35 N3 C36 111.6(3)
C35 N3 C37 111.2(3)
C36 N3 C37 106.9(3)
C47 N4 C48 110.8(3)
C47 N4 C46 112.2(3)
C48 N4 C46 105.9(3)
P4 Ni1 P3 81.76(4)
P4 Ni1 P1 104.67(4)
P3 Ni1 P1 154.04(4)
P4 Ni1 P2 153.18(4)
P3 Ni1 P2 103.12(4)
P1 Ni1 P2 82.59(4)
C10 O2 C11 114.2(4)
C21 O4 C22 114.4(4)
C44 O6 C45 114.6(5)
C55 O8 C56 115.0(5)
C1 P1 C23 106.43(17)
C1 P1 C12 105.10(18)
C23 P1 C12 102.85(17)
C1 P1 Ni1 111.37(13)
C23 P1 Ni1 120.59(13)
C12 P1 Ni1 109.18(12)
C13 P2 C29 109.01(17)
C13 P2 C2 104.79(17)
C29 P2 C2 102.21(17)
C13 P2 Ni1 111.04(13)
C29 P2 Ni1 118.66(13)
C2 P2 Ni1 109.95(12)
C36 P3 C57 106.44(18)
C36 P3 C47 104.38(19)
C57 P3 C47 104.35(18)
C36 P3 Ni1 112.33(13)
C57 P3 Ni1 117.05(13)
C47 P3 Ni1 111.25(13)
C46 P4 C63 106.96(18)
C46 P4 C35 103.52(19)
C63 P4 C35 103.13(18)
C46 P4 Ni1 112.27(13)
C63 P4 Ni1 118.83(13)
C35 P4 Ni1 110.71(13)

loop_
_geom_bond_atom_site_label_1
_geom_bond_atom_site_label_2
_geom_bond_distance
B1 F3 1.32(2)
B1 F3A 1.333(9)
B1 F4 1.355(8)
B1 F2 1.374(8)
B1 F1 1.428(9)
B2 F8 1.306(15)
B2 F7 1.360(7)
B2 F5 1.376(7)
B2 F8A 1.399(10)
B2 F6 1.414(8)
C1 N1 1.464(5)
C1 P1 1.826(4)
C1 H1A 0.9700
C1 H1B 0.9700
C2 N1 1.471(5)
C2 P2 1.868(4)
C2 H2A 0.9700
C2 H2B 0.9700
C3 N1 1.481(5)
C3 C4 1.508(6)
C3 H3A 0.9700
C3 H3B 0.9700
C4 C5 1.387(6)
C4 C9 1.388(6)
C5 C6 1.391(6)
C5 H5A 0.9300
C6 C7 1.383(6)
C6 H6A 0.9300
C7 C8 1.370(6)
C7 C10 1.510(6)
C8 C9 1.390(6)
C8 H8A 0.9300
C9 H9A 0.9300
C10 O1 1.190(6)
C10 O2 1.335(6)
C11 O2 1.448(6)
C11 H11A 0.9600
C11 H11B 0.9600
C11 H11C 0.9600
C12 N2 1.470(5)
C12 P1 1.872(4)
C12 H12A 0.9700
C12 H12B 0.9700
C13 N2 1.460(5)
C13 P2 1.826(4)
C13 H13A 0.9700
C13 H13B 0.9700
C14 N2 1.492(5)
C14 C15 1.500(6)
C14 H14A 0.9700
C14 H14B 0.9700
C15 C20 1.392(6)
C15 C16 1.392(6)
C16 C17 1.392(6)
C16 H16A 0.9300
C17 C18 1.388(6)
C17 H17A 0.9300
C18 C19 1.376(6)
C18 C21 1.507(6)
C19 C20 1.392(6)
C19 H19A 0.9300
C20 H20A 0.9300
C21 O3 1.193(6)
C21 O4 1.337(6)
C22 O4 1.437(6)
C22 H22A 0.9600
C22 H22B 0.9600
C22 H22C 0.9600
C23 C24 1.529(5)
C23 C28 1.546(5)
C23 P1 1.840(4)
C23 H23A 0.9800
C24 C25 1.529(6)
C24 H24A 0.9700
C24 H24B 0.9700
C25 C26 1.517(7)
C25 H25A 0.9700
C25 H25B 0.9700
C26 C27 1.521(7)
C26 H26A 0.9700
C26 H26B 0.9700
C27 C28 1.520(6)
C27 H27A 0.9700
C27 H27B 0.9700
C28 H28A 0.9700
C28 H28B 0.9700
C29 C34 1.531(5)
C29 C30 1.532(5)
C29 P2 1.837(4)
C29 H29A 0.9800
C30 C31 1.530(6)
C30 H30A 0.9700
C30 H30B 0.9700
C31 C32 1.513(7)
C31 H31A 0.9700
C31 H31B 0.9700
C32 C33 1.521(7)
C32 H32A 0.9700
C32 H32B 0.9700
C33 C34 1.525(6)
C33 H33A 0.9700
C33 H33B 0.9700
C34 H34A 0.9700
C34 H34B 0.9700
C35 N3 1.465(5)
C35 P4 1.864(4)
C35 H35A 0.9700
C35 H35B 0.9700
C36 N3 1.470(5)
C36 P3 1.828(4)
C36 H36A 0.9700
C36 H36B 0.9700
C37 N3 1.486(5)
C37 C38 1.504(6)
C37 H37A 0.9700
C37 H37B 0.9700
C38 C39 1.386(6)
C38 C43 1.394(6)
C39 C40 1.378(7)
C39 H39A 0.9300
C40 C41 1.395(7)
C40 H40A 0.9300
C41 C42 1.365(7)
C41 C44 1.491(7)
C42 C43 1.373(7)
C42 H42A 0.9300
C43 H43A 0.9300
C44 O5 1.189(6)
C44 O6 1.326(6)
C45 O6 1.464(6)
C45 H45A 0.9600
C45 H45B 0.9600
C45 H45C 0.9600
C46 N4 1.475(5)
C46 P4 1.816(4)
C46 H46A 0.9700
C46 H46B 0.9700
C47 N4 1.473(5)
C47 P3 1.868(4)
C47 H47A 0.9700
C47 H47B 0.9700
C48 N4 1.475(5)
C48 C49 1.506(6)
C48 H48A 0.9700
C48 H48B 0.9700
C49 C54 1.381(6)
C49 C50 1.389(6)
C50 C51 1.373(7)
C50 H50A 0.9300
C51 C52 1.371(7)
C51 H51A 0.9300
C52 C53 1.385(6)
C52 C55 1.496(7)
C53 C54 1.390(7)
C53 H53A 0.9300
C54 H54A 0.9300
C55 O7 1.204(7)
C55 O8 1.316(7)
C56 O8 1.439(6)
C56 H56A 0.9600
C56 H56B 0.9600
C56 H56C 0.9600
C57 C62 1.532(6)
C57 C58 1.536(5)
C57 P3 1.835(4)
C57 H57A 0.9800
C58 C59 1.526(6)
C58 H58A 0.9700
C58 H58B 0.9700
C59 C60 1.525(7)
C59 H59A 0.9700
C59 H59B 0.9700
C60 C61 1.531(6)
C60 H60A 0.9700
C60 H60B 0.9700
C61 C62 1.530(6)
C61 H61A 0.9700
C61 H61B 0.9700
C62 H62A 0.9700
C62 H62B 0.9700
C63 C68 1.530(6)
C63 C64 1.539(6)
C63 P4 1.837(4)
C63 H63A 0.9800
C64 C65 1.529(6)
C64 H64A 0.9700
C64 H64B 0.9700
C65 C66 1.513(7)
C65 H65A 0.9700
C65 H65B 0.9700
C66 C67 1.528(7)
C66 H66A 0.9700
C66 H66B 0.9700
C67 C68 1.529(6)
C67 H67A 0.9700
C67 H67B 0.9700
C68 H68A 0.9700
C68 H68B 0.9700
C1S N1S 1.129(8)
C1S C2S 1.456(9)
C2S H2S1 0.9600
C2S H2S2 0.9600
C2S H2S3 0.9600
C3S N2S 1.120(8)
C3S C4S 1.458(10)
C4S H4S1 0.9600
C4S H4S2 0.9600
C4S H4S3 0.9600
Ni1 P4 2.1849(11)
Ni1 P3 2.1965(10)
Ni1 P1 2.1991(10)
Ni1 P2 2.2021(10)

loop_
_geom_torsion_atom_site_label_1
_geom_torsion_atom_site_label_2
_geom_torsion_atom_site_label_3
_geom_torsion_atom_site_label_4
_geom_torsion
N1 C3 C4 C5 108.0(4)
N1 C3 C4 C9 -67.7(5)
C9 C4 C5 C6 1.0(6)
C3 C4 C5 C6 -174.8(4)
C4 C5 C6 C7 1.4(6)
C5 C6 C7 C8 -2.8(6)
C5 C6 C7 C10 174.2(4)
C6 C7 C8 C9 1.8(6)
C10 C7 C8 C9 -175.3(4)
C5 C4 C9 C8 -2.0(6)
C3 C4 C9 C8 173.8(4)
C7 C8 C9 C4 0.6(6)
C8 C7 C10 O1 16.9(7)
C6 C7 C10 O1 -160.2(5)
C8 C7 C10 O2 -165.3(4)
C6 C7 C10 O2 17.5(6)
N2 C14 C15 C20 -68.5(5)
N2 C14 C15 C16 108.6(4)
C20 C15 C16 C17 2.6(6)
C14 C15 C16 C17 -174.6(4)
C15 C16 C17 C18 0.4(7)
C16 C17 C18 C19 -3.1(7)
C16 C17 C18 C21 174.8(4)
C17 C18 C19 C20 2.6(6)
C21 C18 C19 C20 -175.4(4)
C16 C15 C20 C19 -3.2(6)
C14 C15 C20 C19 174.1(4)
C18 C19 C20 C15 0.6(6)
C19 C18 C21 O3 12.0(7)
C17 C18 C21 O3 -165.9(5)
C19 C18 C21 O4 -169.3(4)
C17 C18 C21 O4 12.8(6)
C28 C23 C24 C25 53.5(5)
P1 C23 C24 C25 175.6(3)
C23 C24 C25 C26 -57.6(5)
C24 C25 C26 C27 58.0(6)
C25 C26 C27 C28 -55.5(5)
C26 C27 C28 C23 52.2(5)
C24 C23 C28 C27 -51.1(5)
P1 C23 C28 C27 -175.3(3)
C34 C29 C30 C31 -53.8(4)
P2 C29 C30 C31 -178.8(3)
C29 C30 C31 C32 54.3(5)
C30 C31 C32 C33 -56.2(5)
C31 C32 C33 C34 57.4(5)
C32 C33 C34 C29 -55.9(5)
C30 C29 C34 C33 54.3(4)
P2 C29 C34 C33 176.6(3)
N3 C37 C38 C39 -82.3(5)
N3 C37 C38 C43 97.2(5)
C43 C38 C39 C40 1.5(7)
C37 C38 C39 C40 -178.9(4)
C38 C39 C40 C41 -2.3(8)
C39 C40 C41 C42 1.1(8)
C39 C40 C41 C44 -179.8(5)
C40 C41 C42 C43 0.9(7)
C44 C41 C42 C43 -178.3(4)
C41 C42 C43 C38 -1.7(7)
C39 C38 C43 C42 0.4(7)
C37 C38 C43 C42 -179.1(4)
C42 C41 C44 O5 -22.4(8)
C40 C41 C44 O5 158.4(6)
C42 C41 C44 O6 155.7(4)
C40 C41 C44 O6 -23.5(7)
N4 C48 C49 C54 -39.3(6)
N4 C48 C49 C50 143.1(4)
C54 C49 C50 C51 1.5(8)
C48 C49 C50 C51 179.1(5)
C49 C50 C51 C52 0.5(9)
C50 C51 C52 C53 -2.1(9)
C50 C51 C52 C55 178.6(5)
C51 C52 C53 C54 1.6(8)
C55 C52 C53 C54 -179.1(5)
C50 C49 C54 C53 -1.9(7)
C48 C49 C54 C53 -179.5(4)
C52 C53 C54 C49 0.4(7)
C51 C52 C55 O7 3.3(9)
C53 C52 C55 O7 -176.0(6)
C51 C52 C55 O8 -174.6(5)
C53 C52 C55 O8 6.1(7)
C62 C57 C58 C59 53.7(5)
P3 C57 C58 C59 176.9(3)
C57 C58 C59 C60 -53.7(5)
C58 C59 C60 C61 56.1(6)
C59 C60 C61 C62 -57.1(6)
C60 C61 C62 C57 57.7(5)
C58 C57 C62 C61 -56.7(5)
P3 C57 C62 C61 177.6(3)
C68 C63 C64 C65 -54.8(5)
P4 C63 C64 C65 180.0(3)
C63 C64 C65 C66 55.5(5)
C64 C65 C66 C67 -57.1(6)
C65 C66 C67 C68 57.9(6)
C66 C67 C68 C63 -57.1(5)
C64 C63 C68 C67 55.7(5)
P4 C63 C68 C67 178.6(3)
P1 C1 N1 C2 56.7(3)
P1 C1 N1 C3 -179.7(3)
P2 C2 N1 C1 -80.6(3)
P2 C2 N1 C3 156.7(3)
C4 C3 N1 C1 171.7(3)
C4 C3 N1 C2 -64.6(4)
P2 C13 N2 C12 57.9(3)
P2 C13 N2 C14 -176.8(2)
P1 C12 N2 C13 -81.4(3)
P1 C12 N2 C14 155.0(3)
C15 C14 N2 C13 175.2(3)
C15 C14 N2 C12 -59.8(4)
P4 C35 N3 C36 -77.9(4)
P4 C35 N3 C37 162.8(3)
P3 C36 N3 C35 54.0(4)
P3 C36 N3 C37 175.7(3)
C38 C37 N3 C35 -60.7(5)
C38 C37 N3 C36 177.3(4)
P3 C47 N4 C48 167.3(3)
P3 C47 N4 C46 -74.6(4)
C49 C48 N4 C47 -65.2(5)
C49 C48 N4 C46 172.8(4)
P4 C46 N4 C47 53.0(4)
P4 C46 N4 C48 174.0(3)
O1 C10 O2 C11 0.6(7)
C7 C10 O2 C11 -177.1(4)
O3 C21 O4 C22 0.7(7)
C18 C21 O4 C22 -178.0(4)
O5 C44 O6 C45 2.5(8)
C41 C44 O6 C45 -175.6(4)
O7 C55 O8 C56 3.4(8)
C52 C55 O8 C56 -178.7(4)
N1 C1 P1 C23 160.1(3)
N1 C1 P1 C12 -91.2(3)
N1 C1 P1 Ni1 26.9(3)
C24 C23 P1 C1 49.9(3)
C28 C23 P1 C1 173.6(3)
C24 C23 P1 C12 -60.3(3)
C28 C23 P1 C12 63.4(3)
C24 C23 P1 Ni1 177.9(2)
C28 C23 P1 Ni1 -58.4(3)
N2 C12 P1 C1 130.0(3)
N2 C12 P1 C23 -118.7(3)
N2 C12 P1 Ni1 10.5(3)
P4 Ni1 P1 C1 85.70(14)
P3 Ni1 P1 C1 -172.80(15)
P2 Ni1 P1 C1 -67.97(14)
P4 Ni1 P1 C23 -40.05(15)
P3 Ni1 P1 C23 61.45(18)
P2 Ni1 P1 C23 166.28(15)
P4 Ni1 P1 C12 -158.68(13)
P3 Ni1 P1 C12 -57.18(17)
P2 Ni1 P1 C12 47.65(14)
N2 C13 P2 C29 159.1(2)
N2 C13 P2 C2 -92.1(3)
N2 C13 P2 Ni1 26.5(3)
C34 C29 P2 C13 50.3(3)
C30 C29 P2 C13 174.5(3)
C34 C29 P2 C2 -60.2(3)
C30 C29 P2 C2 63.9(3)
C34 C29 P2 Ni1 178.7(2)
C30 C29 P2 Ni1 -57.2(3)
N1 C2 P2 C13 131.1(3)
N1 C2 P2 C29 -115.3(3)
N1 C2 P2 Ni1 11.7(3)
P4 Ni1 P2 C13 -176.82(14)
P3 Ni1 P2 C13 85.43(13)
P1 Ni1 P2 C13 -68.82(13)
P4 Ni1 P2 C29 55.74(17)
P3 Ni1 P2 C29 -42.01(15)
P1 Ni1 P2 C29 163.74(14)
P4 Ni1 P2 C2 -61.31(16)
P3 Ni1 P2 C2 -159.06(13)
P1 Ni1 P2 C2 46.69(13)
N3 C36 P3 C57 157.5(3)
N3 C36 P3 C47 -92.5(3)
N3 C36 P3 Ni1 28.1(3)
C62 C57 P3 C36 174.1(3)
C58 C57 P3 C36 48.9(3)
C62 C57 P3 C47 64.1(3)
C58 C57 P3 C47 -61.2(3)
C62 C57 P3 Ni1 -59.4(3)
C58 C57 P3 Ni1 175.4(2)
N4 C47 P3 C36 129.8(3)
N4 C47 P3 C57 -118.7(3)
N4 C47 P3 Ni1 8.4(3)
P4 Ni1 P3 C36 -68.47(15)
P1 Ni1 P3 C36 -175.16(16)
P2 Ni1 P3 C36 84.68(15)
P4 Ni1 P3 C57 167.94(15)
P1 Ni1 P3 C57 61.25(18)
P2 Ni1 P3 C57 -38.91(15)
P4 Ni1 P3 C47 48.13(14)
P1 Ni1 P3 C47 -58.56(18)
P2 Ni1 P3 C47 -158.72(14)
N4 C46 P4 C63 160.4(3)
N4 C46 P4 C35 -91.1(3)
N4 C46 P4 Ni1 28.4(3)
C68 C63 P4 C46 49.4(3)
C64 C63 P4 C46 173.3(3)
C68 C63 P4 C35 -59.3(3)
C64 C63 P4 C35 64.5(3)
C68 C63 P4 Ni1 177.8(2)
C64 C63 P4 Ni1 -58.4(3)
N3 C35 P4 C46 131.0(3)
N3 C35 P4 C63 -117.6(3)
N3 C35 P4 Ni1 10.5(3)
P3 Ni1 P4 C46 -68.06(15)
P1 Ni1 P4 C46 86.26(15)
P2 Ni1 P4 C46 -170.88(16)
P3 Ni1 P4 C63 166.12(15)
P1 Ni1 P4 C63 -39.56(15)
P2 Ni1 P4 C63 63.30(18)
P3 Ni1 P4 C35 47.08(14)
P1 Ni1 P4 C35 -158.60(14)
P2 Ni1 P4 C35 -55.74(17)
